data_7236013
loop_
_publ_author_name
'Hazra, Susanta'
'Martins, Lu\'isa M. D. R. S.'
'Guedes da Silva, M. F\'atima C.'
'Pombeiro, Armando J. L.'

_publ_section_title
;
 Sulfonated Schiff base copper(ii) complexes as efficient and selective
 catalysts in alcohol oxidation: syntheses and crystal structures
;
_journal_issue 109
_journal_name_full 'RSC Advances'
_journal_page_first 90079
_journal_paper_doi 10.1039/C5RA19498A
_journal_volume 5
_journal_year 2015
_chemical_formula_sum 'C38 H32 Cu2 N4 O10 S2'
_chemical_formula_weight 895.92
_space_group_crystal_system monoclinic
_space_group_IT_number 14
_space_group_name_Hall '-P 2yn'
_space_group_name_H-M_alt 'P 1 21/n 1'
_atom_sites_solution_hydrogens geom
_audit_creation_method SHELXL-2014
_audit_update_record
;
2015-07-07 deposited with the CCDC.
2015-10-15 downloaded from the CCDC.
;
_cell_angle_alpha 90
_cell_angle_beta 94.476(10)
_cell_angle_gamma 90
_cell_formula_units_Z 2
_cell_length_a 8.149(2)
_cell_length_b 16.476(5)
_cell_length_c 13.478(4)
_cell_measurement_reflns_used 3405
_cell_measurement_temperature 293(2)
_cell_measurement_theta_max 22.43
_cell_measurement_theta_min 2.47
_cell_volume 1804.1(9)
_computing_cell_refinement 'Bruker SAINT'
_computing_data_collection 'Bruker APEX2'
_computing_data_reduction 'Bruker SAINT'
_computing_molecular_graphics 'Bruker SHELXTL'
_computing_publication_material 'Bruker SHELXTL'
_computing_structure_refinement 'SHELXL-2014 (Sheldrick, 2014)'
_computing_structure_solution 'SHELXS-1997 (Sheldrick, 1997)'
_diffrn_ambient_temperature 293(2)
_diffrn_measured_fraction_theta_full 0.996
_diffrn_measured_fraction_theta_max 0.989
_diffrn_measurement_device_type 'Bruker APEX-II PHOTON'
_diffrn_measurement_method '\f and \w scans'
_diffrn_radiation_type MoK\a
_diffrn_radiation_wavelength 0.71073
_diffrn_reflns_av_R_equivalents 0.0899
_diffrn_reflns_av_unetI/netI 0.0516
_diffrn_reflns_Laue_measured_fraction_full 0.996
_diffrn_reflns_Laue_measured_fraction_max 0.989
_diffrn_reflns_limit_h_max 9
_diffrn_reflns_limit_h_min -9
_diffrn_reflns_limit_k_max 19
_diffrn_reflns_limit_k_min -19
_diffrn_reflns_limit_l_max 16
_diffrn_reflns_limit_l_min -16
_diffrn_reflns_number 25898
_diffrn_reflns_point_group_measured_fraction_full 0.996
_diffrn_reflns_point_group_measured_fraction_max 0.989
_diffrn_reflns_theta_full 25.242
_diffrn_reflns_theta_max 25.334
_diffrn_reflns_theta_min 2.472
_exptl_absorpt_coefficient_mu 1.362
_exptl_absorpt_correction_T_max 0.815
_exptl_absorpt_correction_T_min 0.719
_exptl_absorpt_correction_type multi-scan
_exptl_absorpt_process_details SADABS
_exptl_crystal_colour Green
_exptl_crystal_density_diffrn 1.649
_exptl_crystal_description Hexagonal
_exptl_crystal_F_000 916
_exptl_crystal_size_max 0.250
_exptl_crystal_size_mid 0.210
_exptl_crystal_size_min 0.150
_refine_diff_density_max 0.327
_refine_diff_density_min -0.259
_refine_diff_density_rms 0.075
_refine_ls_extinction_method none
_refine_ls_goodness_of_fit_ref 1.045
_refine_ls_hydrogen_treatment constr
_refine_ls_matrix_type full
_refine_ls_number_parameters 254
_refine_ls_number_reflns 3260
_refine_ls_number_restraints 81
_refine_ls_restrained_S_all 1.033
_refine_ls_R_factor_all 0.0731
_refine_ls_R_factor_gt 0.0432
_refine_ls_shift/su_max 0.001
_refine_ls_shift/su_mean 0.000
_refine_ls_structure_factor_coef Fsqd
_refine_ls_weighting_details 'w=1/[\s^2^(Fo^2^)+(0.0433P)^2^] where P=(Fo^2^+2Fc^2^)/3'
_refine_ls_weighting_scheme calc
_refine_ls_wR_factor_gt 0.0807
_refine_ls_wR_factor_ref 0.0886
_reflns_Friedel_coverage 0.000
_reflns_number_gt 2437
_reflns_number_total 3260
_reflns_threshold_expression 'I > 2\s(I)'
_cod_data_source_file c5ra19498a2.cif
_cod_data_source_block SH290_4
_cod_depositor_comments
;
The following automatic conversions were performed:

data item '_exptl_absorpt_correction_type' value 'MULTI-SCAN' was
changed to 'multi-scan' in accordance with the
/home/saulius/struct/COD-crude-data/automatic-downloads/DataCite-retrospective/RSC/depositions/lib/dictionaries/cif_core.dic
dictionary named 'cif_core.dic' version 2.4.2 last updated on
2011-04-26.

data item '_space_group_crystal_system' value 'Monoclinic' was
changed to 'monoclinic' in accordance with the
/home/saulius/struct/COD-crude-data/automatic-downloads/DataCite-retrospective/RSC/depositions/lib/dictionaries/cif_core.dic
dictionary named 'cif_core.dic' version 2.4.2 last updated on
2011-04-26.

Automatic conversion script
Id: cif_fix_values 6909 2019-04-08 15:41:33Z antanas 
;
_cod_original_sg_symbol_H-M 'P 21/n'
_cod_database_code 7236013
_shelx_space_group_comment
;
The symmetry employed for this shelxl refinement is uniquely defined
by the following loop, which should always be used as a source of
symmetry information in preference to the above space-group names.
They are only intended as comments.
;
_shelx_estimated_absorpt_t_min 0.727
_shelx_estimated_absorpt_t_max 0.822
_shelxl_version_number 2014-1

loop_
_space_group_symop_operation_xyz
'x, y, z'
'-x+1/2, y+1/2, -z+1/2'
'-x, -y, -z'
'x-1/2, -y-1/2, z-1/2'

loop_
_atom_site_label
_atom_site_type_symbol
_atom_site_fract_x
_atom_site_fract_y
_atom_site_fract_z
_atom_site_U_iso_or_equiv
_atom_site_adp_type
_atom_site_occupancy
_atom_site_site_symmetry_order
_atom_site_calc_flag
_atom_site_refinement_flags_posn
_atom_site_refinement_flags_adp
Cu1 Cu 0.63034(5) 0.57569(2) 0.50589(3) 0.02828(14) Uani 1 1 d . U
S002 S 0.70750(12) 0.75065(5) 0.54745(6) 0.0390(2) Uani 1 1 d . U
O1 O 0.6020(3) 0.48002(12) 0.42635(15) 0.0302(5) Uani 1 1 d . U
O3 O 0.6758(3) 0.67003(13) 0.59107(16) 0.0441(6) Uani 1 1 d . U
O2 O 0.7282(3) 0.34978(14) 0.35380(18) 0.0492(7) Uani 1 1 d . U
N2 N 0.7920(3) 0.51341(16) 0.59980(19) 0.0323(6) Uani 1 1 d . U
N1 N 0.5172(3) 0.64317(15) 0.39653(19) 0.0284(6) Uani 1 1 d . U
O4 O 0.8266(3) 0.74521(17) 0.4747(2) 0.0563(7) Uani 1 1 d . U
O5 O 0.7396(4) 0.81079(15) 0.6234(2) 0.0635(8) Uani 1 1 d . U
C8 C 0.5047(4) 0.61898(19) 0.3053(2) 0.0294(7) Uani 1 1 d . U
H8 H 0.4538 0.6545 0.2590 0.035 Uiso 1 1 calc R U
C6 C 0.5606(4) 0.54343(19) 0.2672(2) 0.0292(7) Uani 1 1 d . U
C1 C 0.6118(4) 0.47828(19) 0.3300(2) 0.0278(7) Uani 1 1 d . U
C9 C 0.4428(4) 0.72043(19) 0.4149(2) 0.0307(7) Uani 1 1 d . U
C2 C 0.6751(4) 0.40777(19) 0.2859(2) 0.0330(8) Uani 1 1 d . U
C15 C 0.8238(4) 0.5359(2) 0.6944(3) 0.0421(9) Uani 1 1 d . U
H15 H 0.7684 0.5806 0.7174 0.051 Uiso 1 1 calc R U
C14 C 0.5184(4) 0.77469(19) 0.4835(2) 0.0328(8) Uani 1 1 d . U
C5 C 0.5659(5) 0.5353(2) 0.1632(2) 0.0400(9) Uani 1 1 d . U
H5 H 0.5290 0.5775 0.1215 0.048 Uiso 1 1 calc R U
C3 C 0.6801(4) 0.4017(2) 0.1850(3) 0.0420(9) Uani 1 1 d . U
H3 H 0.7204 0.3548 0.1571 0.050 Uiso 1 1 calc R U
C4 C 0.6243(5) 0.4664(2) 0.1236(3) 0.0454(9) Uani 1 1 d . U
H4 H 0.6274 0.4620 0.0549 0.055 Uiso 1 1 calc R U
C13 C 0.4454(5) 0.8496(2) 0.5003(3) 0.0481(10) Uani 1 1 d . U
H13 H 0.4973 0.8863 0.5448 0.058 Uiso 1 1 calc R U
C10 C 0.2929(4) 0.7414(2) 0.3660(3) 0.0419(9) Uani 1 1 d . U
H10 H 0.2407 0.7057 0.3203 0.050 Uiso 1 1 calc R U
C19 C 0.8767(4) 0.4490(2) 0.5685(3) 0.0410(9) Uani 1 1 d . U
H19 H 0.8563 0.4319 0.5030 0.049 Uiso 1 1 calc R U
C18 C 0.9914(4) 0.4078(2) 0.6291(3) 0.0488(10) Uani 1 1 d . U
H18 H 1.0487 0.3643 0.6046 0.059 Uiso 1 1 calc R U
C17 C 1.0200(5) 0.4319(2) 0.7261(3) 0.0531(10) Uani 1 1 d . U
H17 H 1.0967 0.4049 0.7689 0.064 Uiso 1 1 calc R U
C12 C 0.2960(5) 0.8689(3) 0.4508(3) 0.0572(11) Uani 1 1 d . U
H12 H 0.2464 0.9185 0.4624 0.069 Uiso 1 1 calc R U
C16 C 0.9338(5) 0.4964(3) 0.7591(3) 0.0535(10) Uani 1 1 d . U
H16 H 0.9499 0.5132 0.8250 0.064 Uiso 1 1 calc R U
C11 C 0.2208(5) 0.8150(3) 0.3847(3) 0.0546(11) Uani 1 1 d . U
H11 H 0.1197 0.8282 0.3519 0.065 Uiso 1 1 calc R U
C7 C 0.8049(7) 0.2797(3) 0.3176(4) 0.0799(15) Uani 1 1 d . U
H7A H 0.7269 0.2502 0.2744 0.120 Uiso 1 1 calc R U
H7B H 0.8432 0.2459 0.3726 0.120 Uiso 1 1 calc R U
H7C H 0.8964 0.2956 0.2813 0.120 Uiso 1 1 calc R U

loop_
_atom_site_aniso_label
_atom_site_aniso_U_11
_atom_site_aniso_U_22
_atom_site_aniso_U_33
_atom_site_aniso_U_23
_atom_site_aniso_U_13
_atom_site_aniso_U_12
Cu1 0.0381(2) 0.0251(2) 0.0209(2) 0.00079(17) -0.00221(16) 0.00056(19)
S002 0.0538(6) 0.0271(5) 0.0339(5) -0.0016(4) -0.0099(4) -0.0015(4)
O1 0.0437(14) 0.0275(12) 0.0196(11) 0.0003(9) 0.0045(10) 0.0015(10)
O3 0.0755(18) 0.0291(13) 0.0251(13) 0.0033(10) -0.0119(12) -0.0004(12)
O2 0.0708(18) 0.0323(14) 0.0453(15) -0.0044(12) 0.0105(13) 0.0154(13)
N2 0.0321(16) 0.0340(16) 0.0303(15) 0.0004(13) -0.0003(12) 0.0009(13)
N1 0.0324(15) 0.0274(14) 0.0249(14) -0.0021(12) -0.0006(12) -0.0022(12)
O4 0.0448(15) 0.0620(18) 0.0619(18) 0.0061(14) 0.0021(13) 0.0023(13)
O5 0.098(2) 0.0354(14) 0.0517(17) -0.0141(13) -0.0305(16) 0.0012(15)
C8 0.0310(18) 0.0303(18) 0.0263(18) 0.0052(14) -0.0013(14) -0.0056(14)
C6 0.0316(19) 0.0315(17) 0.0240(17) 0.0003(14) 0.0001(14) -0.0073(14)
C1 0.0278(18) 0.0309(18) 0.0250(17) -0.0022(14) 0.0036(14) -0.0082(14)
C9 0.0345(19) 0.0285(17) 0.0294(18) 0.0080(14) 0.0050(15) 0.0037(15)
C2 0.0351(19) 0.0313(19) 0.0331(19) -0.0069(15) 0.0056(15) -0.0065(15)
C15 0.046(2) 0.044(2) 0.035(2) -0.0001(17) -0.0056(17) 0.0036(17)
C14 0.045(2) 0.0283(18) 0.0255(18) 0.0015(14) 0.0044(15) 0.0072(15)
C5 0.055(2) 0.042(2) 0.0219(18) 0.0007(16) -0.0031(16) -0.0104(18)
C3 0.048(2) 0.042(2) 0.037(2) -0.0151(17) 0.0127(17) -0.0078(17)
C4 0.061(3) 0.050(2) 0.0265(19) -0.0083(17) 0.0095(18) -0.014(2)
C13 0.069(3) 0.037(2) 0.039(2) -0.0032(17) 0.0117(19) 0.0109(19)
C10 0.036(2) 0.045(2) 0.044(2) 0.0092(17) -0.0025(17) 0.0050(17)
C19 0.040(2) 0.042(2) 0.041(2) 0.0021(17) 0.0027(17) 0.0013(17)
C18 0.037(2) 0.046(2) 0.064(3) 0.0117(19) 0.0044(19) 0.0109(17)
C17 0.037(2) 0.061(3) 0.059(3) 0.019(2) -0.0103(19) 0.004(2)
C12 0.067(3) 0.050(3) 0.057(3) 0.003(2) 0.016(2) 0.030(2)
C16 0.056(3) 0.063(3) 0.039(2) 0.010(2) -0.0111(19) 0.006(2)
C11 0.041(2) 0.059(3) 0.064(3) 0.013(2) 0.001(2) 0.019(2)
C7 0.114(4) 0.047(3) 0.080(3) 0.001(2) 0.019(3) 0.031(3)

loop_
_atom_type_symbol
_atom_type_description
_atom_type_scat_dispersion_real
_atom_type_scat_dispersion_imag
_atom_type_scat_source
C C 0.0033 0.0016 'International Tables Vol C Tables 4.2.6.8 and 6.1.1.4'
H H 0.0000 0.0000 'International Tables Vol C Tables 4.2.6.8 and 6.1.1.4'
N N 0.0061 0.0033 'International Tables Vol C Tables 4.2.6.8 and 6.1.1.4'
O O 0.0106 0.0060 'International Tables Vol C Tables 4.2.6.8 and 6.1.1.4'
S S 0.1246 0.1234 'International Tables Vol C Tables 4.2.6.8 and 6.1.1.4'
Cu Cu 0.3201 1.2651 'International Tables Vol C Tables 4.2.6.8 and 6.1.1.4'

loop_
_geom_angle_atom_site_label_1
_geom_angle_atom_site_label_2
_geom_angle_atom_site_label_3
_geom_angle
_geom_angle_site_symmetry_3
O1 Cu1 O3 175.55(10) .
O1 Cu1 N1 90.94(10) .
O3 Cu1 N1 92.63(10) .
O1 Cu1 N2 88.68(10) .
O3 Cu1 N2 87.23(10) .
N1 Cu1 N2 166.69(11) .
O1 Cu1 O1 80.23(9) 3_666
O3 Cu1 O1 101.77(9) 3_666
N1 Cu1 O1 99.40(9) 3_666
N2 Cu1 O1 93.65(9) 3_666
O5 S002 O4 115.79(18) .
O5 S002 O3 111.33(16) .
O4 S002 O3 111.27(16) .
O5 S002 C14 107.43(16) .
O4 S002 C14 107.09(16) .
O3 S002 C14 102.94(15) .
C1 O1 Cu1 124.16(19) .
C1 O1 Cu1 119.35(19) 3_666
Cu1 O1 Cu1 99.77(9) 3_666
S002 O3 Cu1 120.75(14) .
C2 O2 C7 117.6(3) .
C15 N2 C19 116.8(3) .
C15 N2 Cu1 121.6(2) .
C19 N2 Cu1 121.6(2) .
C8 N1 C9 115.8(3) .
C8 N1 Cu1 121.7(2) .
C9 N1 Cu1 122.5(2) .
N1 C8 C6 127.3(3) .
C1 C6 C5 119.5(3) .
C1 C6 C8 122.2(3) .
C5 C6 C8 118.2(3) .
O1 C1 C6 122.8(3) .
O1 C1 C2 119.0(3) .
C6 C1 C2 118.2(3) .
C10 C9 C14 118.9(3) .
C10 C9 N1 120.4(3) .
C14 C9 N1 120.7(3) .
C3 C2 O2 125.5(3) .
C3 C2 C1 121.1(3) .
O2 C2 C1 113.4(3) .
N2 C15 C16 123.2(4) .
C9 C14 C13 120.2(3) .
C9 C14 S002 120.5(2) .
C13 C14 S002 119.3(3) .
C4 C5 C6 120.6(3) .
C2 C3 C4 119.8(3) .
C5 C4 C3 120.7(3) .
C12 C13 C14 119.8(4) .
C11 C10 C9 120.3(4) .
N2 C19 C18 122.9(4) .
C17 C18 C19 118.8(4) .
C16 C17 C18 118.8(4) .
C11 C12 C13 119.9(4) .
C15 C16 C17 119.4(4) .
C12 C11 C10 120.9(4) .

loop_
_geom_bond_atom_site_label_1
_geom_bond_atom_site_label_2
_geom_bond_distance
_geom_bond_site_symmetry_2
Cu1 O1 1.910(2) .
Cu1 O3 1.951(2) .
Cu1 N1 2.012(3) .
Cu1 N2 2.032(3) .
Cu1 O1 2.352(2) 3_666
S002 O5 1.434(3) .
S002 O4 1.435(3) .
S002 O3 1.483(2) .
S002 C14 1.751(4) .
O1 C1 1.307(3) .
O1 Cu1 2.352(2) 3_666
O2 C2 1.369(4) .
O2 C7 1.417(4) .
N2 C15 1.333(4) .
N2 C19 1.351(4) .
N1 C8 1.289(4) .
N1 C9 1.440(4) .
C8 C6 1.434(4) .
C6 C1 1.410(4) .
C6 C5 1.413(4) .
C1 C2 1.420(4) .
C9 C10 1.386(5) .
C9 C14 1.394(5) .
C2 C3 1.368(5) .
C15 C16 1.366(5) .
C14 C13 1.396(5) .
C5 C4 1.356(5) .
C3 C4 1.404(5) .
C13 C12 1.379(6) .
C10 C11 1.380(5) .
C19 C18 1.372(5) .
C18 C17 1.370(6) .
C17 C16 1.367(5) .
C12 C11 1.369(6) .
